data_7152512
loop_
_publ_author_name
'Son, Jung-Ho'
'Hoefelmeyer, James D.'

_publ_section_title
;
 1,2-Nucleophilic addition of 2-(picolyl)organoboranes to nitrile,
 aldehyde, ketone, and amide.
;
_journal_issue 33
_journal_name_full 'Organic &amp; biomolecular chemistry'
_journal_page_first 6656
_journal_page_last 6664
_journal_paper_doi 10.1039/c2ob25518a
_journal_volume 10
_journal_year 2012
_chemical_formula_moiety 'C17 H21 B N2 O3'
_chemical_formula_sum 'C17 H21 B N2 O3'
_chemical_formula_weight 312.17
_chemical_name_common diethylboronpicoline-4nitrobenzaldehyde
_chemical_name_systematic
;
?
;
_space_group_IT_number 14
_symmetry_cell_setting monoclinic
_symmetry_space_group_name_Hall '-P 2yn'
_symmetry_space_group_name_H-M 'P 1 21/n 1'
_atom_sites_solution_hydrogens geom
_atom_sites_solution_primary direct
_atom_sites_solution_secondary difmap
_audit_creation_method SHELXL-97
_cell_angle_alpha 90.00
_cell_angle_beta 93.9990(10)
_cell_angle_gamma 90.00
_cell_formula_units_Z 4
_cell_length_a 9.2247(10)
_cell_length_b 16.0450(18)
_cell_length_c 10.9529(12)
_cell_measurement_reflns_used 9961
_cell_measurement_temperature 100(2)
_cell_measurement_theta_max 25.37
_cell_measurement_theta_min 2.21
_cell_volume 1617.2(3)
_computing_cell_refinement 'Bruker SMART'
_computing_data_collection 'Bruker SMART'
_computing_data_reduction 'Bruker SAINT'
_computing_molecular_graphics 'Bruker SHELXTL'
_computing_publication_material 'Bruker SHELXTL'
_computing_structure_refinement 'Bruker SHELXTL'
_computing_structure_solution 'Bruker SHELXTL'
_diffrn_ambient_temperature 100(2)
_diffrn_measured_fraction_theta_full 0.998
_diffrn_measured_fraction_theta_max 0.998
_diffrn_measurement_device_type 'CCD area detector'
_diffrn_measurement_method 'phi and omega scans'
_diffrn_radiation_monochromator graphite
_diffrn_radiation_source 'fine-focus sealed tube'
_diffrn_radiation_type MoK\a
_diffrn_radiation_wavelength 0.71073
_diffrn_reflns_av_R_equivalents 0.0302
_diffrn_reflns_av_sigmaI/netI 0.0211
_diffrn_reflns_limit_h_max 11
_diffrn_reflns_limit_h_min -11
_diffrn_reflns_limit_k_max 19
_diffrn_reflns_limit_k_min -19
_diffrn_reflns_limit_l_max 13
_diffrn_reflns_limit_l_min -13
_diffrn_reflns_number 15678
_diffrn_reflns_theta_full 25.37
_diffrn_reflns_theta_max 25.37
_diffrn_reflns_theta_min 2.26
_exptl_absorpt_coefficient_mu 0.087
_exptl_absorpt_correction_T_max 0.9627
_exptl_absorpt_correction_T_min 0.9448
_exptl_absorpt_correction_type multi-scan
_exptl_absorpt_process_details 'SADABS (Bruker, 2003)'
_exptl_crystal_colour 'pale yellow'
_exptl_crystal_density_diffrn 1.282
_exptl_crystal_density_method 'not measured'
_exptl_crystal_description prism
_exptl_crystal_F_000 664
_exptl_crystal_size_max 0.66
_exptl_crystal_size_mid 0.47
_exptl_crystal_size_min 0.44
_refine_diff_density_max 0.588
_refine_diff_density_min -0.337
_refine_diff_density_rms 0.064
_refine_ls_extinction_method none
_refine_ls_goodness_of_fit_ref 0.902
_refine_ls_hydrogen_treatment constr
_refine_ls_matrix_type full
_refine_ls_number_parameters 210
_refine_ls_number_reflns 2963
_refine_ls_number_restraints 0
_refine_ls_restrained_S_all 0.902
_refine_ls_R_factor_all 0.0639
_refine_ls_R_factor_gt 0.0568
_refine_ls_shift/su_max 0.000
_refine_ls_shift/su_mean 0.000
_refine_ls_structure_factor_coef Fsqd
_refine_ls_weighting_details 'calc w=1/[\s^2^(Fo^2^)+(0.0553P)^2^+3.8017P] where P=(Fo^2^+2Fc^2^)/3'
_refine_ls_weighting_scheme calc
_refine_ls_wR_factor_gt 0.1399
_refine_ls_wR_factor_ref 0.1454
_reflns_number_gt 2581
_reflns_number_total 2963
_reflns_threshold_expression >2sigma(I)
_cod_data_source_file c2ob25518a.txt
_cod_data_source_block 13
_cod_depositor_comments
;
The following automatic conversions were performed:

'_symmetry_cell_setting' value 'Monoclinic' changed to 'monoclinic'
according to /home/saulius/struct/CIF-dictionaries/cif_core.dic
dictionary named 'cif_core.dic' version 2.4.1 from 2010-06-29.

Automatic conversion script
Id: cif_fix_values 1891 2012-01-12 08:04:46Z andrius 
;
_cod_original_sg_symbol_H-M 'P2(1)/n '
_cod_database_code 7152512

loop_
_symmetry_equiv_pos_as_xyz
'x, y, z'
'-x+1/2, y+1/2, -z+1/2'
'-x, -y, -z'
'x-1/2, -y-1/2, z-1/2'

loop_
_atom_site_label
_atom_site_type_symbol
_atom_site_fract_x
_atom_site_fract_y
_atom_site_fract_z
_atom_site_U_iso_or_equiv
_atom_site_adp_type
_atom_site_occupancy
_atom_site_symmetry_multiplicity
_atom_site_calc_flag
_atom_site_refinement_flags
C2 C 0.1923(2) -0.07366(14) 0.8944(2) 0.0216(5) Uani 1 1 d .
H2 H 0.1695 -0.0436 0.9653 0.026 Uiso 1 1 calc R
C3 C 0.2151(3) -0.15783(14) 0.9044(2) 0.0243(5) Uani 1 1 d .
H3 H 0.2045 -0.1858 0.9797 0.029 Uiso 1 1 calc R
C4 C 0.2539(3) -0.20119(14) 0.8022(2) 0.0256(5) Uani 1 1 d .
H4 H 0.2752 -0.2591 0.8070 0.031 Uiso 1 1 calc R
C5 C 0.2608(3) -0.15844(14) 0.6933(2) 0.0251(5) Uani 1 1 d .
H5 H 0.2856 -0.1874 0.6221 0.030 Uiso 1 1 calc R
C6 C 0.2319(2) -0.07355(14) 0.6868(2) 0.0202(5) Uani 1 1 d .
C7 C 0.2281(3) -0.02692(14) 0.5674(2) 0.0258(5) Uani 1 1 d .
H7A H 0.1290 -0.0304 0.5269 0.031 Uiso 1 1 calc R
H7B H 0.2956 -0.0540 0.5132 0.031 Uiso 1 1 calc R
C8 C 0.2701(3) 0.06421(15) 0.5836(2) 0.0258(5) Uani 1 1 d .
H8 H 0.3744 0.0674 0.6148 0.031 Uiso 1 1 calc R
C9 C 0.2510(3) 0.11198(14) 0.4636(2) 0.0247(5) Uani 1 1 d .
C10 C 0.1295(3) 0.16186(14) 0.4360(2) 0.0243(5) Uani 1 1 d .
H10 H 0.0541 0.1638 0.4908 0.029 Uiso 1 1 calc R
C11 C 0.1175(3) 0.20895(15) 0.3290(2) 0.0249(5) Uani 1 1 d .
H11 H 0.0347 0.2429 0.3097 0.030 Uiso 1 1 calc R
C12 C 0.2296(3) 0.20476(14) 0.2517(2) 0.0230(5) Uani 1 1 d .
C13 C 0.3494(3) 0.15460(17) 0.2753(2) 0.0328(6) Uani 1 1 d .
H13 H 0.4239 0.1522 0.2197 0.039 Uiso 1 1 calc R
C14 C 0.3589(3) 0.10784(17) 0.3816(2) 0.0337(6) Uani 1 1 d .
H14 H 0.4403 0.0724 0.3987 0.040 Uiso 1 1 calc R
C15 C 0.3313(3) 0.09974(14) 0.8826(2) 0.0254(5) Uani 1 1 d .
H15A H 0.3339 0.1614 0.8821 0.031 Uiso 1 1 calc R
H15B H 0.3141 0.0824 0.9672 0.031 Uiso 1 1 calc R
C16 C 0.4824(3) 0.06908(17) 0.8556(2) 0.0341(6) Uani 1 1 d .
H16A H 0.4829 0.0080 0.8534 0.051 Uiso 1 1 calc R
H16B H 0.5536 0.0886 0.9199 0.051 Uiso 1 1 calc R
H16C H 0.5077 0.0909 0.7763 0.051 Uiso 1 1 calc R
C17 C 0.0393(3) 0.09736(15) 0.8507(2) 0.0241(5) Uani 1 1 d .
H17A H 0.0429 0.0799 0.9375 0.029 Uiso 1 1 calc R
H17B H 0.0316 0.1589 0.8488 0.029 Uiso 1 1 calc R
C18 C -0.0977(3) 0.06103(17) 0.7851(2) 0.0322(6) Uani 1 1 d .
H18A H -0.1000 0.0750 0.6979 0.048 Uiso 1 1 calc R
H18B H -0.1835 0.0844 0.8204 0.048 Uiso 1 1 calc R
H18C H -0.0974 0.0003 0.7948 0.048 Uiso 1 1 calc R
B1 B 0.1903(3) 0.07102(15) 0.7951(2) 0.0201(5) Uani 1 1 d .
N1 N 0.2009(2) -0.03155(11) 0.78869(16) 0.0179(4) Uani 1 1 d .
N2 N 0.2229(2) 0.25807(13) 0.14171(18) 0.0283(5) Uani 1 1 d .
O1 O 0.18560(18) 0.10136(9) 0.66851(14) 0.0233(4) Uani 1 1 d .
O2 O 0.1086(2) 0.29359(13) 0.11158(17) 0.0425(5) Uani 1 1 d .
O3 O 0.3341(2) 0.26502(12) 0.08698(16) 0.0364(5) Uani 1 1 d .

loop_
_atom_site_aniso_label
_atom_site_aniso_U_11
_atom_site_aniso_U_22
_atom_site_aniso_U_33
_atom_site_aniso_U_23
_atom_site_aniso_U_13
_atom_site_aniso_U_12
C2 0.0272(12) 0.0225(11) 0.0155(11) 0.0005(9) 0.0040(9) -0.0012(9)
C3 0.0328(13) 0.0224(12) 0.0177(11) 0.0050(9) 0.0009(9) -0.0013(10)
C4 0.0353(14) 0.0162(11) 0.0243(12) 0.0004(9) -0.0044(10) 0.0001(9)
C5 0.0375(14) 0.0194(11) 0.0183(11) -0.0031(9) 0.0013(10) 0.0019(10)
C6 0.0272(12) 0.0184(11) 0.0152(10) -0.0009(8) 0.0011(9) -0.0017(9)
C7 0.0411(14) 0.0212(12) 0.0154(11) -0.0003(9) 0.0041(10) 0.0040(10)
C8 0.0354(14) 0.0241(12) 0.0183(11) 0.0005(9) 0.0048(10) 0.0045(10)
C9 0.0374(14) 0.0195(11) 0.0174(11) -0.0006(9) 0.0038(10) 0.0002(10)
C10 0.0315(13) 0.0230(12) 0.0191(11) -0.0004(9) 0.0073(9) -0.0025(10)
C11 0.0296(13) 0.0238(12) 0.0212(12) 0.0022(9) 0.0010(9) 0.0003(10)
C12 0.0333(13) 0.0218(11) 0.0139(10) 0.0021(9) 0.0008(9) -0.0056(10)
C13 0.0377(15) 0.0393(15) 0.0227(12) 0.0076(11) 0.0117(11) 0.0055(12)
C14 0.0399(15) 0.0367(14) 0.0252(13) 0.0076(11) 0.0079(11) 0.0119(12)
C15 0.0375(14) 0.0184(11) 0.0205(11) -0.0004(9) 0.0025(10) -0.0014(10)
C16 0.0308(14) 0.0395(15) 0.0309(14) 0.0001(11) -0.0047(11) -0.0039(11)
C17 0.0316(13) 0.0224(12) 0.0189(11) 0.0026(9) 0.0052(9) 0.0061(10)
C18 0.0315(14) 0.0404(15) 0.0253(13) 0.0015(11) 0.0053(10) 0.0035(11)
B1 0.0287(14) 0.0149(12) 0.0172(12) 0.0015(9) 0.0045(10) 0.0028(10)
N1 0.0209(9) 0.0176(9) 0.0155(9) 0.0002(7) 0.0029(7) -0.0003(7)
N2 0.0411(13) 0.0255(11) 0.0183(10) 0.0028(8) 0.0009(9) -0.0012(9)
O1 0.0380(10) 0.0173(8) 0.0154(8) 0.0004(6) 0.0084(7) 0.0028(7)
O2 0.0517(13) 0.0476(12) 0.0279(10) 0.0151(9) -0.0009(9) 0.0098(10)
O3 0.0488(12) 0.0386(11) 0.0235(9) 0.0071(8) 0.0147(8) -0.0058(9)

loop_
_atom_type_symbol
_atom_type_description
_atom_type_scat_dispersion_real
_atom_type_scat_dispersion_imag
_atom_type_scat_source
C C 0.0033 0.0016 'International Tables Vol C Tables 4.2.6.8 and 6.1.1.4'
H H 0.0000 0.0000 'International Tables Vol C Tables 4.2.6.8 and 6.1.1.4'
B B 0.0013 0.0007 'International Tables Vol C Tables 4.2.6.8 and 6.1.1.4'
N N 0.0061 0.0033 'International Tables Vol C Tables 4.2.6.8 and 6.1.1.4'
O O 0.0106 0.0060 'International Tables Vol C Tables 4.2.6.8 and 6.1.1.4'

loop_
_geom_angle_atom_site_label_1
_geom_angle_atom_site_label_2
_geom_angle_atom_site_label_3
_geom_angle
N1 C2 C3 123.0(2)
N1 C2 H2 118.5
C3 C2 H2 118.5
C2 C3 C4 118.5(2)
C2 C3 H3 120.8
C4 C3 H3 120.8
C5 C4 C3 118.6(2)
C5 C4 H4 120.7
C3 C4 H4 120.7
C4 C5 C6 120.7(2)
C4 C5 H5 119.6
C6 C5 H5 119.6
N1 C6 C5 119.9(2)
N1 C6 C7 118.43(19)
C5 C6 C7 121.7(2)
C6 C7 C8 112.77(19)
C6 C7 H7A 109.0
C8 C7 H7A 109.0
C6 C7 H7B 109.0
C8 C7 H7B 109.0
H7A C7 H7B 107.8
O1 C8 C7 109.91(19)
O1 C8 C9 109.03(19)
C7 C8 C9 111.79(19)
O1 C8 H8 108.7
C7 C8 H8 108.7
C9 C8 H8 108.7
C14 C9 C10 119.3(2)
C14 C9 C8 119.3(2)
C10 C9 C8 121.3(2)
C11 C10 C9 120.7(2)
C11 C10 H10 119.7
C9 C10 H10 119.7
C12 C11 C10 118.0(2)
C12 C11 H11 121.0
C10 C11 H11 121.0
C13 C12 C11 122.6(2)
C13 C12 N2 118.6(2)
C11 C12 N2 118.8(2)
C12 C13 C14 118.5(2)
C12 C13 H13 120.7
C14 C13 H13 120.7
C13 C14 C9 120.9(2)
C13 C14 H14 119.6
C9 C14 H14 119.6
C16 C15 B1 119.8(2)
C16 C15 H15A 107.4
B1 C15 H15A 107.4
C16 C15 H15B 107.4
B1 C15 H15B 107.4
H15A C15 H15B 106.9
C15 C16 H16A 109.5
C15 C16 H16B 109.5
H16A C16 H16B 109.5
C15 C16 H16C 109.5
H16A C16 H16C 109.5
H16B C16 H16C 109.5
C18 C17 B1 115.5(2)
C18 C17 H17A 108.4
B1 C17 H17A 108.4
C18 C17 H17B 108.4
B1 C17 H17B 108.4
H17A C17 H17B 107.5
C17 C18 H18A 109.5
C17 C18 H18B 109.5
H18A C18 H18B 109.5
C17 C18 H18C 109.5
H18A C18 H18C 109.5
H18B C18 H18C 109.5
O1 B1 C17 107.45(19)
O1 B1 C15 115.64(19)
C17 B1 C15 112.23(19)
O1 B1 N1 106.80(17)
C17 B1 N1 109.37(18)
C15 B1 N1 105.09(18)
C2 N1 C6 119.20(19)
C2 N1 B1 117.17(17)
C6 N1 B1 123.28(17)
O2 N2 O3 124.0(2)
O2 N2 C12 118.4(2)
O3 N2 C12 117.5(2)
C8 O1 B1 120.63(18)

loop_
_geom_bond_atom_site_label_1
_geom_bond_atom_site_label_2
_geom_bond_distance
C2 N1 1.348(3)
C2 C3 1.370(3)
C2 H2 0.9500
C3 C4 1.386(3)
C3 H3 0.9500
C4 C5 1.381(3)
C4 H4 0.9500
C5 C6 1.389(3)
C5 H5 0.9500
C6 N1 1.351(3)
C6 C7 1.505(3)
C7 C8 1.520(3)
C7 H7A 0.9900
C7 H7B 0.9900
C8 O1 1.389(3)
C8 C9 1.521(3)
C8 H8 1.0000
C9 C14 1.387(4)
C9 C10 1.393(3)
C10 C11 1.392(3)
C10 H10 0.9500
C11 C12 1.383(3)
C11 H11 0.9500
C12 C13 1.377(4)
C12 N2 1.475(3)
C13 C14 1.383(3)
C13 H13 0.9500
C14 H14 0.9500
C15 C16 1.526(4)
C15 B1 1.628(4)
C15 H15A 0.9900
C15 H15B 0.9900
C16 H16A 0.9800
C16 H16B 0.9800
C16 H16C 0.9800
C17 C18 1.525(4)
C17 B1 1.616(3)
C17 H17A 0.9900
C17 H17B 0.9900
C18 H18A 0.9800
C18 H18B 0.9800
C18 H18C 0.9800
B1 O1 1.467(3)
B1 N1 1.650(3)
N2 O2 1.224(3)
N2 O3 1.229(3)
